data_4320107
loop_
_publ_author_name
'Larry R. Falvello'
'Julio Gomez'
'Isabel Pascual'
'Milagros Tom\'as'
'Esteban P. Urriolabeitia'
'Arthur J. Schultz'

_publ_contact_author_address
; Department of Inorganic Chemistry
  University of Zaragoza
  Plaza San Francisco s/n
  E-50009 Zaragoza
  Spain
;
_publ_contact_author_fax 34()976761187
_publ_contact_author_name 'Larry R. Falvello'
_publ_contact_author_phone 34()976761179
_publ_section_title
;
 Saccharinate as a Versatile Polyfunctional Ligand. Four Distinct
 Coordination Modes, Misdirected Valence, and a Dominant Aggregate
 Structure from a Single Reaction System
;
_journal_name_full 'Inorganic Chemistry'
_journal_page_first 4455
_journal_page_last 4463
_journal_paper_doi 10.1021/ic010300x
_journal_volume 40
_journal_year 2001
_chemical_formula_sum 'C43.75 H34 Cl2.25 Cu N O3 P2 S'
_chemical_formula_weight 859.02
_space_group_IT_number 2
_symmetry_cell_setting triclinic
_symmetry_space_group_name_Hall '-P 1'
_symmetry_space_group_name_H-M 'P -1'
_atom_sites_solution_hydrogens geom
_atom_sites_solution_primary direct
_atom_sites_solution_secondary difmap
_audit_creation_method SHELXL-97
_cell_angle_alpha 80.8106(9)
_cell_angle_beta 86.3813(8)
_cell_angle_gamma 78.8322(8)
_cell_formula_units_Z 4
_cell_length_a 13.3164(2)
_cell_length_b 14.1508(2)
_cell_length_c 23.6548(4)
_cell_measurement_reflns_used 9917
_cell_measurement_temperature 295(2)
_cell_volume 4314.54(12)
_computing_cell_refinement 'HKL Scalepack (Otwinowski & Minor 1997)'
_computing_data_collection 'Collect (Nonius BV, 1997-2000)'
_computing_data_reduction 'HKL Denzo and Scalepack (Otwinowski & Minor 1997)'
_computing_molecular_graphics 'SHELXTL Rel. 5.05/V (Siemens, 1996)'
_computing_publication_material 'SHELX-97 (Sheldrick, 1997)'
_computing_structure_refinement 'SHELXL-97 (Sheldrick, 1997)'
_computing_structure_solution 'SHELXS-97 (Sheldrick, 1990)'
_diffrn_ambient_temperature 295(2)
_diffrn_detector_area_resol_mean 9
_diffrn_measured_fraction_theta_full 0.987
_diffrn_measured_fraction_theta_max 0.987
_diffrn_measurement_device '95mm CCD camera on \k-goniostat'
_diffrn_measurement_device_type KappaCCD
_diffrn_measurement_method CCD
_diffrn_orient_matrix_type 'by Nonius Collect from scalepack cell'
_diffrn_orient_matrix_UB_11 -0.0709057
_diffrn_orient_matrix_UB_12 -0.0054262
_diffrn_orient_matrix_UB_13 0.0149689
_diffrn_orient_matrix_UB_21 0.0261204
_diffrn_orient_matrix_UB_22 -0.0213695
_diffrn_orient_matrix_UB_23 0.0396045
_diffrn_orient_matrix_UB_31 -0.0124776
_diffrn_orient_matrix_UB_32 0.0694468
_diffrn_orient_matrix_UB_33 0.0065851
_diffrn_radiation_monochromator 'horizonally mounted graphite crystal'
_diffrn_radiation_source 'fine-focus sealed tube'
_diffrn_radiation_type MoK\a
_diffrn_radiation_wavelength 0.71073
_diffrn_reflns_av_R_equivalents 0.0000
_diffrn_reflns_av_sigmaI/netI 0.0614
_diffrn_reflns_limit_h_max 15
_diffrn_reflns_limit_h_min 0
_diffrn_reflns_limit_k_max 16
_diffrn_reflns_limit_k_min -15
_diffrn_reflns_limit_l_max 26
_diffrn_reflns_limit_l_min -26
_diffrn_reflns_number 13063
_diffrn_reflns_theta_full 23.81
_diffrn_reflns_theta_max 23.81
_diffrn_reflns_theta_min 5.11
_exptl_absorpt_coefficient_mu 0.806
_exptl_crystal_colour colourless
_exptl_crystal_density_diffrn 1.322
_exptl_crystal_density_method 'not measured'
_exptl_crystal_description block
_exptl_crystal_F_000 1763
_exptl_crystal_size_max 0.32
_exptl_crystal_size_mid 0.30
_exptl_crystal_size_min 0.30
_refine_diff_density_max 0.971
_refine_diff_density_min -1.032
_refine_diff_density_rms 0.077
_refine_ls_extinction_method none
_refine_ls_goodness_of_fit_ref 1.019
_refine_ls_hydrogen_treatment mixed
_refine_ls_matrix_type full
_refine_ls_number_parameters 1003
_refine_ls_number_reflns 13063
_refine_ls_number_restraints 102
_refine_ls_restrained_S_all 1.028
_refine_ls_R_factor_all 0.1119
_refine_ls_R_factor_gt 0.0709
_refine_ls_shift/su_max 0.019
_refine_ls_shift/su_mean 0.001
_refine_ls_structure_factor_coef Fsqd
_refine_ls_weighting_details 'calc w=1/[\s^2^(Fo^2^)+(0.1101P)^2^+7.7279P] where P=(Fo^2^+2Fc^2^)/3'
_refine_ls_weighting_scheme calc
_refine_ls_wR_factor_gt 0.1873
_refine_ls_wR_factor_ref 0.2152
_reflns_number_gt 8742
_reflns_number_total 13063
_reflns_threshold_expression >2sigma(I)
_cod_data_source_file ic010300x_2.cif
_cod_data_source_block cpd4
_cod_depositor_comments
;
The following automatic conversions were performed:

data name '_atom_site_symetry_multiplicity' was replaced with
'_atom_site_symmetry_multiplicity' as specified in the replacement
file 'data/replacement-values/replacement_tags.lst'.

Automatic conversion script
Id: cif_correct_tags 9268 2022-04-12 08:56:07Z antanas 
;
_cod_database_code 4320107

loop_
_symmetry_equiv_pos_as_xyz
'x, y, z'
'-x, -y, -z'

loop_
_atom_site_label
_atom_site_type_symbol
_atom_site_fract_x
_atom_site_fract_y
_atom_site_fract_z
_atom_site_U_iso_or_equiv
_atom_site_adp_type
_atom_site_occupancy
_atom_site_symmetry_multiplicity
_atom_site_calc_flag
_atom_site_refinement_flags
_atom_site_disorder_assembly
_atom_site_disorder_group
Cu1 Cu 0.61709(5) 0.23391(5) 0.35433(3) 0.0468(2) Uani 1 1 d . . .
N1 N 0.6939(4) 0.1357(4) 0.30917(19) 0.0519(12) Uani 1 1 d . . .
C1 C 0.7444(5) 0.0468(5) 0.3347(3) 0.0606(16) Uani 1 1 d . . .
O1 O 0.7592(4) 0.0279(4) 0.3864(2) 0.0880(15) Uani 1 1 d . . .
C2 C 0.7766(5) -0.0212(5) 0.2928(3) 0.0631(17) Uani 1 1 d . . .
C3 C 0.8312(6) -0.1174(6) 0.3032(4) 0.083(2) Uani 1 1 d . . .
H3 H 0.8491 -0.1472 0.3400 0.099 Uiso 1 1 calc R . .
C4 C 0.8575(6) -0.1662(6) 0.2566(5) 0.099(3) Uani 1 1 d . . .
H4 H 0.8940 -0.2299 0.2622 0.119 Uiso 1 1 calc R . .
C5 C 0.8303(6) -0.1216(7) 0.2017(5) 0.096(3) Uani 1 1 d . . .
H5 H 0.8489 -0.1561 0.1712 0.115 Uiso 1 1 calc R . .
C6 C 0.7768(5) -0.0278(6) 0.1912(3) 0.077(2) Uani 1 1 d . . .
H6 H 0.7593 0.0018 0.1542 0.093 Uiso 1 1 calc R . .
C7 C 0.7499(5) 0.0211(5) 0.2379(3) 0.0611(16) Uani 1 1 d . . .
S1 S 0.68557(13) 0.14028(12) 0.24068(6) 0.0562(4) Uani 1 1 d . . .
O2 O 0.7425(4) 0.2081(4) 0.20965(19) 0.0790(14) Uani 1 1 d . . .
O3 O 0.5803(3) 0.1533(4) 0.2258(2) 0.0775(14) Uani 1 1 d . . .
P1 P 0.45381(11) 0.21920(11) 0.37694(6) 0.0482(4) Uani 1 1 d . . .
C8 C 0.4073(5) 0.2252(5) 0.4505(3) 0.0580(16) Uani 1 1 d . . .
C9 C 0.4442(5) 0.2876(5) 0.4813(3) 0.0670(18) Uani 1 1 d . . .
H9 H 0.4934 0.3229 0.4647 0.080 Uiso 1 1 calc R . .
C10 C 0.4061(7) 0.2962(6) 0.5371(3) 0.085(2) Uani 1 1 d . . .
H10 H 0.4285 0.3392 0.5571 0.102 Uiso 1 1 calc R . .
C11 C 0.3369(7) 0.2424(8) 0.5623(4) 0.104(3) Uani 1 1 d . . .
H11 H 0.3124 0.2489 0.5994 0.125 Uiso 1 1 calc R . .
C12 C 0.3038(8) 0.1801(8) 0.5342(4) 0.114(3) Uani 1 1 d . . .
H12 H 0.2584 0.1419 0.5525 0.137 Uiso 1 1 calc R . .
C13 C 0.3368(7) 0.1719(7) 0.4774(3) 0.095(3) Uani 1 1 d . . .
H13 H 0.3111 0.1303 0.4577 0.114 Uiso 1 1 calc R . .
C14 C 0.4160(4) 0.1099(4) 0.3603(3) 0.0518(14) Uani 1 1 d . . .
C15 C 0.3283(5) 0.1120(5) 0.3320(3) 0.0718(19) Uani 1 1 d . . .
H15 H 0.2849 0.1712 0.3210 0.086 Uiso 1 1 calc R . .
C16 C 0.3043(7) 0.0266(7) 0.3199(4) 0.086(2) Uani 1 1 d . . .
H16 H 0.2452 0.0290 0.3003 0.104 Uiso 1 1 calc R . .
C17 C 0.3648(8) -0.0588(7) 0.3359(4) 0.093(3) Uani 1 1 d . . .
H17 H 0.3470 -0.1155 0.3278 0.111 Uiso 1 1 calc R . .
C18 C 0.4520(8) -0.0644(6) 0.3637(4) 0.096(3) Uani 1 1 d . . .
H18 H 0.4937 -0.1245 0.3748 0.115 Uiso 1 1 calc R . .
C19 C 0.4789(6) 0.0217(5) 0.3756(3) 0.076(2) Uani 1 1 d . . .
H19 H 0.5395 0.0187 0.3939 0.091 Uiso 1 1 calc R . .
C20 C 0.3685(4) 0.3182(4) 0.3349(3) 0.0534(15) Uani 1 1 d . . .
C21 C 0.3836(5) 0.3314(5) 0.2763(3) 0.0679(18) Uani 1 1 d . . .
H21 H 0.4339 0.2882 0.2595 0.081 Uiso 1 1 calc R . .
C22 C 0.3253(6) 0.4076(6) 0.2422(3) 0.081(2) Uani 1 1 d . . .
H22 H 0.3351 0.4147 0.2025 0.097 Uiso 1 1 calc R . .
C23 C 0.2534(6) 0.4726(6) 0.2664(4) 0.086(2) Uani 1 1 d . . .
H23 H 0.2144 0.5241 0.2431 0.103 Uiso 1 1 calc R . .
C24 C 0.2376(6) 0.4633(6) 0.3248(4) 0.085(2) Uani 1 1 d . . .
H24 H 0.1897 0.5091 0.3412 0.102 Uiso 1 1 calc R . .
C25 C 0.2936(5) 0.3853(5) 0.3590(3) 0.0667(18) Uani 1 1 d . . .
H25 H 0.2815 0.3772 0.3984 0.080 Uiso 1 1 calc R . .
P2 P 0.70195(11) 0.34659(11) 0.37316(6) 0.0474(4) Uani 1 1 d . . .
C26 C 0.8334(5) 0.3380(4) 0.3450(3) 0.0550(15) Uani 1 1 d . . .
C27 C 0.8519(5) 0.3433(5) 0.2865(3) 0.0653(17) Uani 1 1 d . . .
H27 H 0.7974 0.3499 0.2626 0.078 Uiso 1 1 calc R . .
C28 C 0.9493(6) 0.3391(6) 0.2632(3) 0.079(2) Uani 1 1 d . . .
H28 H 0.9597 0.3455 0.2236 0.095 Uiso 1 1 calc R . .
C29 C 1.0309(7) 0.3257(7) 0.2974(5) 0.101(3) Uani 1 1 d . . .
H29 H 1.0969 0.3207 0.2814 0.121 Uiso 1 1 calc R . .
C30 C 1.0152(6) 0.3194(10) 0.3555(5) 0.133(4) Uani 1 1 d . . .
H30 H 1.0705 0.3121 0.3789 0.159 Uiso 1 1 calc R . .
C31 C 0.9172(6) 0.3240(7) 0.3796(4) 0.099(3) Uani 1 1 d . . .
H31 H 0.9074 0.3178 0.4192 0.119 Uiso 1 1 calc R . .
C32 C 0.7106(5) 0.3388(5) 0.4501(2) 0.0552(15) Uani 1 1 d . . .
C33 C 0.6980(7) 0.4172(6) 0.4786(3) 0.090(2) Uani 1 1 d . . .
H33 H 0.6877 0.4797 0.4578 0.108 Uiso 1 1 calc R . .
C34 C 0.7003(9) 0.4054(9) 0.5377(4) 0.127(4) Uani 1 1 d . . .
H34 H 0.6904 0.4594 0.5567 0.153 Uiso 1 1 calc R . .
C35 C 0.7175(8) 0.3119(11) 0.5681(4) 0.122(4) Uani 1 1 d . . .
H35 H 0.7197 0.3033 0.6078 0.146 Uiso 1 1 calc R . .
C36 C 0.7309(7) 0.2347(9) 0.5415(4) 0.107(3) Uani 1 1 d . . .
H36 H 0.7436 0.1724 0.5625 0.128 Uiso 1 1 calc R . .
C37 C 0.7258(6) 0.2467(6) 0.4823(3) 0.079(2) Uani 1 1 d . . .
H37 H 0.7328 0.1922 0.4641 0.095 Uiso 1 1 calc R . .
C38 C 0.6431(4) 0.4723(4) 0.3485(2) 0.0487(14) Uani 1 1 d . . .
C39 C 0.6980(5) 0.5459(5) 0.3303(3) 0.0618(16) Uani 1 1 d . . .
H39 H 0.7691 0.5325 0.3311 0.074 Uiso 1 1 calc R . .
C40 C 0.6461(7) 0.6414(5) 0.3105(3) 0.076(2) Uani 1 1 d . . .
H40 H 0.6832 0.6906 0.2983 0.091 Uiso 1 1 calc R . .
C41 C 0.5421(7) 0.6617(5) 0.3094(3) 0.074(2) Uani 1 1 d . . .
H41 H 0.5080 0.7245 0.2963 0.089 Uiso 1 1 calc R . .
C42 C 0.4875(6) 0.5880(6) 0.3279(3) 0.074(2) Uani 1 1 d . . .
H42 H 0.4164 0.6018 0.3277 0.089 Uiso 1 1 calc R . .
C43 C 0.5366(5) 0.4956(5) 0.3464(3) 0.0612(16) Uani 1 1 d . . .
H43 H 0.4984 0.4470 0.3578 0.073 Uiso 1 1 calc R . .
Cu2 Cu 0.22666(6) -0.28635(6) 0.12665(3) 0.0546(2) Uani 1 1 d . . .
N2 N 0.1607(4) -0.2134(4) 0.1899(2) 0.0595(13) Uani 1 1 d . . .
C44 C 0.1133(5) -0.1220(6) 0.1711(3) 0.0695(18) Uani 1 1 d . . .
O4 O 0.1000(5) -0.0901(5) 0.1202(2) 0.1057(19) Uani 1 1 d . . .
C45 C 0.0795(5) -0.0650(5) 0.2191(3) 0.0659(18) Uani 1 1 d . . .
C46 C 0.0268(6) 0.0296(6) 0.2172(5) 0.092(3) Uani 1 1 d . . .
H46 H 0.0090 0.0676 0.1822 0.110 Uiso 1 1 calc R . .
C47 C 0.0019(7) 0.0656(7) 0.2656(7) 0.115(4) Uani 1 1 d . . .
H47 H -0.0348 0.1289 0.2641 0.138 Uiso 1 1 calc R . .
C48 C 0.0285(7) 0.0127(8) 0.3173(5) 0.110(3) Uani 1 1 d . . .
H48 H 0.0115 0.0410 0.3503 0.132 Uiso 1 1 calc R . .
C49 C 0.0805(6) -0.0826(6) 0.3216(4) 0.084(2) Uani 1 1 d . . .
H49 H 0.0978 -0.1198 0.3569 0.101 Uiso 1 1 calc R . .
C50 C 0.1054(5) -0.1197(5) 0.2712(3) 0.0588(16) Uani 1 1 d . . .
S2 S 0.16864(12) -0.23597(12) 0.25895(7) 0.0566(4) Uani 1 1 d . . .
O5 O 0.2735(3) -0.2547(4) 0.2757(2) 0.0795(14) Uani 1 1 d . . .
O6 O 0.1089(4) -0.3076(3) 0.2831(2) 0.0792(14) Uani 1 1 d . . .
P3 P 0.38873(12) -0.26553(12) 0.10271(6) 0.0532(4) Uani 1 1 d . . .
C51 C 0.4176(5) -0.2199(4) 0.0278(2) 0.0549(15) Uani 1 1 d . . .
C52 C 0.4855(6) -0.1577(5) 0.0128(3) 0.0706(19) Uani 1 1 d . . .
H52 H 0.5196 -0.1389 0.0410 0.085 Uiso 1 1 calc R . .
C53 C 0.5035(6) -0.1226(5) -0.0452(3) 0.076(2) Uani 1 1 d . . .
H53 H 0.5491 -0.0801 -0.0555 0.091 Uiso 1 1 calc R . .
C54 C 0.4531(6) -0.1516(6) -0.0867(3) 0.0723(19) Uani 1 1 d . . .
H54 H 0.4640 -0.1279 -0.1252 0.087 Uiso 1 1 calc R . .
C55 C 0.3881(6) -0.2142(5) -0.0716(3) 0.074(2) Uani 1 1 d . . .
H55 H 0.3560 -0.2349 -0.0999 0.089 Uiso 1 1 calc R . .
C56 C 0.3688(5) -0.2477(5) -0.0153(3) 0.0649(18) Uani 1 1 d . . .
H56 H 0.3224 -0.2895 -0.0057 0.078 Uiso 1 1 calc R . .
C57 C 0.4305(5) -0.1799(5) 0.1419(2) 0.0574(16) Uani 1 1 d . . .
C58 C 0.3634(6) -0.0935(5) 0.1458(3) 0.073(2) Uani 1 1 d . . .
H58 H 0.3002 -0.0816 0.1287 0.087 Uiso 1 1 calc R . .
C59 C 0.3891(8) -0.0240(6) 0.1749(4) 0.094(3) Uani 1 1 d . . .
H59 H 0.3438 0.0342 0.1772 0.113 Uiso 1 1 calc R . .
C60 C 0.4826(10) -0.0424(8) 0.2003(3) 0.101(3) Uani 1 1 d . . .
H60 H 0.5000 0.0031 0.2204 0.121 Uiso 1 1 calc R . .
C61 C 0.5487(8) -0.1258(8) 0.1962(4) 0.098(3) Uani 1 1 d . . .
H61 H 0.6114 -0.1373 0.2137 0.118 Uiso 1 1 calc R . .
C62 C 0.5256(5) -0.1952(6) 0.1665(3) 0.073(2) Uani 1 1 d . . .
H62 H 0.5733 -0.2516 0.1630 0.088 Uiso 1 1 calc R . .
C63 C 0.4819(5) -0.3778(5) 0.1177(3) 0.0570(16) Uani 1 1 d . . .
C64 C 0.5466(6) -0.4188(6) 0.0766(3) 0.0720(19) Uani 1 1 d . . .
H64 H 0.5469 -0.3860 0.0392 0.086 Uiso 1 1 calc R . .
C65 C 0.6114(6) -0.5084(7) 0.0902(4) 0.088(2) Uani 1 1 d . . .
H65 H 0.6528 -0.5361 0.0617 0.106 Uiso 1 1 calc R . .
C66 C 0.6142(6) -0.5555(6) 0.1449(4) 0.084(2) Uani 1 1 d . . .
H66 H 0.6587 -0.6147 0.1540 0.100 Uiso 1 1 calc R . .
C67 C 0.5517(7) -0.5162(6) 0.1871(4) 0.085(2) Uani 1 1 d . . .
H67 H 0.5538 -0.5487 0.2245 0.102 Uiso 1 1 calc R . .
C68 C 0.4856(6) -0.4281(5) 0.1737(3) 0.0692(18) Uani 1 1 d . . .
H68 H 0.4431 -0.4020 0.2023 0.083 Uiso 1 1 calc R . .
P4 P 0.13269(12) -0.37404(12) 0.08826(7) 0.0530(4) Uani 1 1 d . . .
C69 C 0.0021(5) -0.3746(4) 0.1164(3) 0.0561(15) Uani 1 1 d . . .
C70 C -0.0151(5) -0.3907(5) 0.1750(3) 0.0684(18) Uani 1 1 d . . .
H70 H 0.0393 -0.3968 0.1990 0.082 Uiso 1 1 calc R . .
C71 C -0.1102(7) -0.3977(6) 0.1986(4) 0.086(2) Uani 1 1 d . . .
H71 H -0.1195 -0.4111 0.2381 0.103 Uiso 1 1 calc R . .
C72 C -0.1926(6) -0.3851(6) 0.1636(5) 0.092(3) Uani 1 1 d . . .
H72 H -0.2577 -0.3891 0.1795 0.111 Uiso 1 1 calc R . .
C73 C -0.1775(6) -0.3670(7) 0.1065(5) 0.097(3) Uani 1 1 d . . .
H73 H -0.2328 -0.3583 0.0829 0.116 Uiso 1 1 calc R . .
C74 C -0.0815(5) -0.3610(6) 0.0822(3) 0.078(2) Uani 1 1 d . . .
H74 H -0.0731 -0.3478 0.0426 0.094 Uiso 1 1 calc R . .
C75 C 0.1896(5) -0.5027(5) 0.0943(3) 0.0576(16) Uani 1 1 d . . .
C76 C 0.1354(7) -0.5760(6) 0.1116(5) 0.113(3) Uani 1 1 d . . .
H76 H 0.0655 -0.5608 0.1201 0.136 Uiso 1 1 calc R . .
C77 C 0.1848(9) -0.6734(7) 0.1166(7) 0.166(6) Uani 1 1 d . . .
H77 H 0.1486 -0.7230 0.1299 0.199 Uiso 1 1 calc R . .
C78 C 0.2866(8) -0.6954(7) 0.1019(5) 0.125(4) Uani 1 1 d . . .
H78 H 0.3187 -0.7603 0.1036 0.150 Uiso 1 1 calc R . .
C79 C 0.3410(6) -0.6244(7) 0.0849(3) 0.085(2) Uani 1 1 d . . .
H79 H 0.4105 -0.6402 0.0755 0.102 Uiso 1 1 calc R . .
C80 C 0.2941(5) -0.5289(5) 0.0817(3) 0.0625(17) Uani 1 1 d . . .
H80 H 0.3326 -0.4803 0.0709 0.075 Uiso 1 1 calc R . .
C81 C 0.1186(4) -0.3355(5) 0.0120(3) 0.0567(15) Uani 1 1 d . . .
C82 C 0.1064(7) -0.2378(6) -0.0088(3) 0.090(2) Uani 1 1 d . . .
H82 H 0.1037 -0.1938 0.0169 0.108 Uiso 1 1 calc R . .
C83 C 0.0981(8) -0.2027(7) -0.0667(4) 0.104(3) Uani 1 1 d . . .
H83 H 0.0882 -0.1360 -0.0794 0.124 Uiso 1 1 calc R . .
C84 C 0.1042(6) -0.2651(8) -0.1040(4) 0.094(3) Uani 1 1 d . . .
H84 H 0.1006 -0.2416 -0.1430 0.112 Uiso 1 1 calc R . .
C85 C 0.1160(6) -0.3643(8) -0.0855(3) 0.092(3) Uani 1 1 d . . .
H85 H 0.1193 -0.4070 -0.1120 0.110 Uiso 1 1 calc R . .
C86 C 0.1228(5) -0.4002(6) -0.0272(3) 0.0708(19) Uani 1 1 d . . .
H86 H 0.1301 -0.4668 -0.0146 0.085 Uiso 1 1 calc R . .
C91 C 0.1684(7) 0.0470(8) 0.0080(5) 0.163(4) Uani 1 1 d DU . .
Cl1 Cl 0.0814(3) 0.0726(3) -0.04638(15) 0.1577(12) Uani 1 1 d DU A .
Cl2 Cl 0.1739(3) 0.1450(4) 0.0416(2) 0.2041(19) Uani 1 1 d DU A .
Cl3A Cl 0.2870(14) 0.005(4) -0.0201(18) 0.339(11) Uani 0.50 1 d PDU A 1
Cl3B Cl 0.2825(15) 0.038(4) -0.0307(18) 0.339(11) Uani 0.50 1 d PDU A 2
Cl4 Cl 0.8484(5) -0.0222(6) 0.5461(3) 0.154(2) Uani 0.50 1 d PDU . .
C92A C 0.9705(17) -0.065(3) 0.521(2) 0.158(7) Uani 0.25 1 d PDU . 1
Cl5A Cl 0.973(2) -0.150(3) 0.476(2) 0.181(6) Uani 0.25 1 d PDU . 1
Cl6A Cl 1.0607(14) 0.0092(15) 0.5112(10) 0.207(6) Uani 0.25 1 d PDU . 1
C92B C 0.9722(18) -0.0284(16) 0.5192(15) 0.158(7) Uani 0.25 1 d PDU . 2
Cl5B Cl 1.007(2) -0.121(2) 0.478(2) 0.181(6) Uani 0.25 1 d PDU . 2
Cl6B Cl 0.9815(16) 0.0849(14) 0.4819(13) 0.207(6) Uani 0.25 1 d PDU . 2

loop_
_atom_site_aniso_label
_atom_site_aniso_U_11
_atom_site_aniso_U_22
_atom_site_aniso_U_33
_atom_site_aniso_U_23
_atom_site_aniso_U_13
_atom_site_aniso_U_12
Cu1 0.0495(4) 0.0475(4) 0.0454(4) -0.0082(3) -0.0005(3) -0.0133(3)
N1 0.059(3) 0.051(3) 0.045(3) -0.010(2) 0.006(2) -0.010(2)
C1 0.057(4) 0.061(4) 0.063(4) -0.010(3) 0.004(3) -0.010(3)
O1 0.098(4) 0.101(4) 0.055(3) 0.000(3) -0.001(3) -0.003(3)
C2 0.053(4) 0.058(4) 0.079(5) -0.016(4) 0.005(3) -0.010(3)
C3 0.067(5) 0.068(5) 0.107(6) 0.001(5) 0.002(4) -0.009(4)
C4 0.081(6) 0.062(5) 0.158(9) -0.043(6) 0.025(6) -0.011(4)
C5 0.078(5) 0.100(7) 0.126(8) -0.070(6) 0.022(5) -0.022(5)
C6 0.068(4) 0.084(6) 0.088(5) -0.044(4) 0.009(4) -0.012(4)
C7 0.053(4) 0.068(4) 0.068(4) -0.025(4) 0.005(3) -0.014(3)
S1 0.0654(10) 0.0552(10) 0.0514(9) -0.0169(7) -0.0002(7) -0.0129(8)
O2 0.107(4) 0.073(3) 0.061(3) -0.003(2) 0.011(3) -0.035(3)
O3 0.067(3) 0.084(3) 0.084(3) -0.033(3) -0.015(2) 0.001(2)
P1 0.0471(8) 0.0496(9) 0.0494(8) -0.0081(7) 0.0022(7) -0.0133(7)
C8 0.057(4) 0.059(4) 0.054(4) -0.003(3) 0.005(3) -0.008(3)
C9 0.070(4) 0.071(5) 0.061(4) -0.010(3) -0.003(3) -0.016(4)
C10 0.096(6) 0.100(6) 0.060(4) -0.029(4) -0.005(4) -0.008(5)
C11 0.104(7) 0.153(9) 0.063(5) -0.030(6) 0.024(5) -0.038(7)
C12 0.120(8) 0.147(9) 0.080(6) -0.012(6) 0.043(5) -0.060(7)
C13 0.118(7) 0.119(7) 0.066(5) -0.024(5) 0.029(5) -0.067(6)
C14 0.051(3) 0.045(4) 0.060(4) -0.007(3) 0.010(3) -0.015(3)
C15 0.062(4) 0.067(5) 0.092(5) -0.016(4) -0.003(4) -0.023(3)
C16 0.087(6) 0.092(6) 0.095(6) -0.025(5) -0.005(5) -0.046(5)
C17 0.115(7) 0.072(6) 0.107(6) -0.028(5) 0.017(6) -0.050(5)
C18 0.110(7) 0.056(5) 0.121(7) -0.013(5) -0.002(6) -0.015(5)
C19 0.078(5) 0.059(5) 0.092(5) -0.004(4) -0.008(4) -0.021(4)
C20 0.047(3) 0.053(4) 0.064(4) -0.012(3) -0.003(3) -0.013(3)
C21 0.071(4) 0.077(5) 0.053(4) -0.006(3) 0.001(3) -0.013(4)
C22 0.086(5) 0.085(6) 0.067(4) 0.003(4) -0.012(4) -0.012(5)
C23 0.078(5) 0.069(5) 0.106(7) 0.003(5) -0.031(5) -0.007(4)
C24 0.067(5) 0.070(5) 0.114(7) -0.018(5) -0.019(5) 0.006(4)
C25 0.059(4) 0.063(4) 0.077(4) -0.017(4) -0.003(3) -0.003(3)
P2 0.0483(8) 0.0505(9) 0.0463(8) -0.0094(7) -0.0010(7) -0.0151(7)
C26 0.055(4) 0.052(4) 0.063(4) -0.016(3) 0.003(3) -0.018(3)
C27 0.062(4) 0.075(5) 0.065(4) -0.022(3) 0.010(3) -0.023(3)
C28 0.087(6) 0.082(5) 0.075(5) -0.022(4) 0.022(4) -0.032(4)
C29 0.071(6) 0.111(7) 0.129(8) -0.038(6) 0.033(6) -0.032(5)
C30 0.052(5) 0.240(14) 0.115(8) -0.033(8) -0.004(5) -0.044(6)
C31 0.058(5) 0.168(9) 0.076(5) -0.013(5) -0.006(4) -0.034(5)
C32 0.056(4) 0.065(4) 0.044(3) -0.005(3) -0.001(3) -0.011(3)
C33 0.131(7) 0.083(6) 0.056(4) -0.016(4) -0.012(4) -0.013(5)
C34 0.174(11) 0.143(10) 0.064(5) -0.043(6) -0.017(6) 0.002(8)
C35 0.115(8) 0.182(12) 0.047(5) -0.006(7) -0.003(5) 0.016(8)
C36 0.112(7) 0.131(9) 0.058(5) 0.014(5) -0.004(5) 0.001(6)
C37 0.080(5) 0.084(6) 0.067(5) -0.003(4) -0.010(4) -0.005(4)
C38 0.056(4) 0.050(4) 0.043(3) -0.011(3) 0.002(3) -0.013(3)
C39 0.068(4) 0.054(4) 0.063(4) -0.010(3) 0.008(3) -0.014(3)
C40 0.112(7) 0.058(5) 0.061(4) -0.006(3) 0.014(4) -0.030(4)
C41 0.104(6) 0.054(4) 0.053(4) -0.002(3) 0.000(4) 0.004(4)
C42 0.073(5) 0.074(5) 0.070(4) -0.014(4) -0.005(4) 0.003(4)
C43 0.066(4) 0.054(4) 0.062(4) -0.009(3) -0.005(3) -0.006(3)
Cu2 0.0594(5) 0.0621(5) 0.0488(4) -0.0127(3) 0.0005(3) -0.0242(4)
N2 0.069(3) 0.061(4) 0.051(3) -0.017(3) -0.002(3) -0.014(3)
C44 0.070(4) 0.077(5) 0.062(4) -0.005(4) -0.010(4) -0.016(4)
O4 0.124(5) 0.125(5) 0.064(3) 0.018(3) -0.029(3) -0.032(4)
C45 0.056(4) 0.055(4) 0.085(5) -0.004(4) -0.019(4) -0.007(3)
C46 0.076(5) 0.056(5) 0.138(8) -0.007(5) -0.021(5) 0.000(4)
C47 0.075(6) 0.071(6) 0.204(13) -0.049(8) -0.014(7) 0.006(5)
C48 0.077(6) 0.118(8) 0.153(10) -0.088(8) 0.007(6) -0.007(6)
C49 0.071(5) 0.097(6) 0.091(5) -0.048(5) -0.003(4) -0.005(4)
C50 0.051(4) 0.058(4) 0.071(4) -0.022(3) -0.005(3) -0.009(3)
S2 0.0603(10) 0.0536(10) 0.0525(9) -0.0092(7) -0.0026(7) -0.0009(8)
O5 0.065(3) 0.086(3) 0.082(3) -0.015(3) -0.019(2) 0.009(2)
O6 0.091(3) 0.057(3) 0.083(3) -0.002(2) 0.012(3) -0.010(3)
P3 0.0582(9) 0.0651(11) 0.0435(8) -0.0098(7) 0.0017(7) -0.0287(8)
C51 0.064(4) 0.056(4) 0.046(3) -0.001(3) 0.000(3) -0.019(3)
C52 0.083(5) 0.081(5) 0.056(4) -0.009(3) 0.003(3) -0.037(4)
C53 0.096(5) 0.082(5) 0.055(4) 0.000(4) 0.008(4) -0.041(4)
C54 0.085(5) 0.087(5) 0.045(4) -0.004(3) 0.003(3) -0.022(4)
C55 0.095(5) 0.081(5) 0.054(4) -0.014(4) -0.006(4) -0.032(4)
C56 0.080(5) 0.079(5) 0.046(4) -0.010(3) 0.000(3) -0.039(4)
C57 0.075(4) 0.062(4) 0.045(3) -0.009(3) 0.003(3) -0.037(4)
C58 0.093(5) 0.071(5) 0.065(4) -0.013(4) 0.007(4) -0.043(4)
C59 0.142(8) 0.074(5) 0.079(5) -0.025(4) 0.030(6) -0.048(5)
C60 0.163(10) 0.105(8) 0.059(5) -0.005(5) -0.013(6) -0.086(7)
C61 0.120(7) 0.115(8) 0.079(6) 0.008(5) -0.034(5) -0.077(7)
C62 0.069(4) 0.086(5) 0.075(4) -0.003(4) -0.015(4) -0.044(4)
C63 0.057(4) 0.067(4) 0.053(4) -0.008(3) -0.001(3) -0.028(3)
C64 0.078(5) 0.082(5) 0.056(4) -0.008(4) 0.009(4) -0.019(4)
C65 0.083(5) 0.098(6) 0.081(6) -0.020(5) 0.009(4) -0.008(5)
C66 0.079(5) 0.071(5) 0.101(6) -0.009(5) -0.010(5) -0.013(4)
C67 0.093(6) 0.079(6) 0.078(5) 0.019(4) -0.005(5) -0.028(5)
C68 0.084(5) 0.071(5) 0.054(4) -0.001(3) 0.005(3) -0.027(4)
P4 0.0518(9) 0.0589(10) 0.0547(9) -0.0158(8) 0.0019(7) -0.0210(8)
C69 0.053(4) 0.048(4) 0.072(4) -0.018(3) 0.002(3) -0.014(3)
C70 0.059(4) 0.073(5) 0.075(5) -0.016(4) 0.011(4) -0.019(3)
C71 0.094(6) 0.070(5) 0.092(6) -0.019(4) 0.030(5) -0.016(4)
C72 0.062(5) 0.083(6) 0.133(8) -0.031(6) 0.032(5) -0.016(4)
C73 0.053(5) 0.111(7) 0.131(8) -0.026(6) -0.004(5) -0.020(4)
C74 0.065(5) 0.085(5) 0.089(5) -0.015(4) 0.000(4) -0.021(4)
C75 0.054(4) 0.060(4) 0.061(4) -0.010(3) 0.001(3) -0.016(3)
C76 0.073(5) 0.069(6) 0.202(11) -0.030(6) 0.036(6) -0.028(5)
C77 0.114(9) 0.063(7) 0.319(19) -0.035(8) 0.059(10) -0.029(6)
C78 0.097(7) 0.060(6) 0.213(12) -0.033(6) 0.031(7) -0.004(5)
C79 0.065(5) 0.092(6) 0.095(6) -0.020(5) 0.015(4) -0.005(5)
C80 0.056(4) 0.072(5) 0.062(4) -0.009(3) 0.003(3) -0.019(3)
C81 0.051(4) 0.063(4) 0.060(4) -0.013(3) -0.001(3) -0.018(3)
C82 0.124(7) 0.078(6) 0.074(5) -0.013(4) -0.014(5) -0.030(5)
C83 0.143(8) 0.087(6) 0.085(6) 0.007(5) -0.028(6) -0.043(6)
C84 0.086(6) 0.126(8) 0.070(5) -0.001(6) -0.005(4) -0.032(5)
C85 0.081(5) 0.129(8) 0.073(5) -0.046(5) -0.009(4) -0.008(5)
C86 0.076(5) 0.079(5) 0.060(4) -0.016(4) -0.011(3) -0.012(4)
C91 0.143(8) 0.125(9) 0.216(13) -0.059(9) -0.068(6) 0.037(7)
Cl1 0.139(2) 0.197(3) 0.153(3) -0.046(2) -0.028(2) -0.048(2)
Cl2 0.188(4) 0.243(5) 0.207(4) -0.116(4) -0.042(3) -0.024(3)
Cl3A 0.138(3) 0.51(3) 0.407(14) -0.325(18) -0.084(5) 0.077(7)
Cl3B 0.138(3) 0.51(3) 0.407(14) -0.325(18) -0.084(5) 0.077(7)
Cl4 0.164(5) 0.195(7) 0.119(4) -0.042(4) 0.016(4) -0.062(5)
C92A 0.130(14) 0.183(19) 0.14(2) 0.022(12) -0.036(17) -0.019(15)
Cl5A 0.139(17) 0.217(16) 0.155(7) -0.008(11) -0.010(14) 0.031(9)
Cl6A 0.171(11) 0.208(14) 0.223(15) 0.034(11) 0.027(12) -0.050(10)
C92B 0.130(14) 0.183(19) 0.14(2) 0.022(12) -0.036(17) -0.019(15)
Cl5B 0.139(17) 0.217(16) 0.155(7) -0.008(11) -0.010(14) 0.031(9)
Cl6B 0.171(11) 0.208(14) 0.223(15) 0.034(11) 0.027(12) -0.050(10)

loop_
_atom_type_symbol
_atom_type_description
_atom_type_scat_dispersion_real
_atom_type_scat_dispersion_imag
_atom_type_scat_source
C C 0.0033 0.0016 'International Tables Vol C Tables 4.2.6.8 and 6.1.1.4'
H H 0.0000 0.0000 'International Tables Vol C Tables 4.2.6.8 and 6.1.1.4'
N N 0.0061 0.0033 'International Tables Vol C Tables 4.2.6.8 and 6.1.1.4'
O O 0.0106 0.0060 'International Tables Vol C Tables 4.2.6.8 and 6.1.1.4'
P P 0.1023 0.0942 'International Tables Vol C Tables 4.2.6.8 and 6.1.1.4'
Cu Cu 0.3201 1.2651 'International Tables Vol C Tables 4.2.6.8 and 6.1.1.4'
S S 0.1246 0.1234 'International Tables Vol C Tables 4.2.6.8 and 6.1.1.4'
Cl Cl 0.1484 0.1585 'International Tables Vol C Tables 4.2.6.8 and 6.1.1.4'

loop_
_geom_angle_atom_site_label_1
_geom_angle_atom_site_label_2
_geom_angle_atom_site_label_3
_geom_angle
_geom_angle_site_symmetry_1
_geom_angle_site_symmetry_3
_geom_angle_publ_flag
N1 Cu1 P2 116.07(15) . . ?
N1 Cu1 P1 114.82(15) . . ?
P2 Cu1 P1 129.07(6) . . ?
C1 N1 S1 112.2(4) . . ?
C1 N1 Cu1 122.0(4) . . ?
S1 N1 Cu1 124.6(3) . . ?
O1 C1 N1 122.7(6) . . ?
O1 C1 C2 125.5(6) . . ?
N1 C1 C2 111.8(6) . . ?
C7 C2 C3 120.1(7) . . ?
C7 C2 C1 112.1(6) . . ?
C3 C2 C1 127.7(7) . . ?
C4 C3 C2 117.7(8) . . ?
C4 C3 H3 121.1 . . ?
C2 C3 H3 121.1 . . ?
C3 C4 C5 120.9(8) . . ?
C3 C4 H4 119.5 . . ?
C5 C4 H4 119.5 . . ?
C6 C5 C4 121.8(7) . . ?
C6 C5 H5 119.1 . . ?
C4 C5 H5 119.1 . . ?
C5 C6 C7 117.3(8) . . ?
C5 C6 H6 121.3 . . ?
C7 C6 H6 121.3 . . ?
C2 C7 C6 122.1(7) . . ?
C2 C7 S1 107.8(5) . . ?
C6 C7 S1 130.0(6) . . ?
O2 S1 O3 115.8(3) . . ?
O2 S1 N1 111.1(3) . . ?
O3 S1 N1 110.3(3) . . ?
O2 S1 C7 110.4(3) . . ?
O3 S1 C7 111.5(3) . . ?
N1 S1 C7 96.0(3) . . ?
C8 P1 C14 104.1(3) . . ?
C8 P1 C20 104.1(3) . . ?
C14 P1 C20 103.6(3) . . ?
C8 P1 Cu1 118.3(2) . . ?
C14 P1 Cu1 115.97(19) . . ?
C20 P1 Cu1 109.3(2) . . ?
C13 C8 C9 118.4(6) . . ?
C13 C8 P1 123.0(5) . . ?
C9 C8 P1 118.6(5) . . ?
C10 C9 C8 119.4(7) . . ?
C10 C9 H9 120.3 . . ?
C8 C9 H9 120.3 . . ?
C11 C10 C9 120.7(8) . . ?
C11 C10 H10 119.6 . . ?
C9 C10 H10 119.6 . . ?
C12 C11 C10 120.6(8) . . ?
C12 C11 H11 119.7 . . ?
C10 C11 H11 119.7 . . ?
C11 C12 C13 120.7(9) . . ?
C11 C12 H12 119.7 . . ?
C13 C12 H12 119.7 . . ?
C8 C13 C12 120.2(8) . . ?
C8 C13 H13 119.9 . . ?
C12 C13 H13 119.9 . . ?
C19 C14 C15 118.5(6) . . ?
C19 C14 P1 118.5(5) . . ?
C15 C14 P1 123.0(5) . . ?
C14 C15 C16 120.4(7) . . ?
C14 C15 H15 119.8 . . ?
C16 C15 H15 119.8 . . ?
C17 C16 C15 120.6(8) . . ?
C17 C16 H16 119.7 . . ?
C15 C16 H16 119.7 . . ?
C16 C17 C18 121.0(8) . . ?
C16 C17 H17 119.5 . . ?
C18 C17 H17 119.5 . . ?
C17 C18 C19 119.3(8) . . ?
C17 C18 H18 120.3 . . ?
C19 C18 H18 120.3 . . ?
C14 C19 C18 120.2(7) . . ?
C14 C19 H19 119.9 . . ?
C18 C19 H19 119.9 . . ?
C21 C20 C25 118.3(6) . . ?
C21 C20 P1 117.9(5) . . ?
C25 C20 P1 123.7(5) . . ?
C20 C21 C22 120.9(7) . . ?
C20 C21 H21 119.5 . . ?
C22 C21 H21 119.5 . . ?
C23 C22 C21 120.0(7) . . ?
C23 C22 H22 120.0 . . ?
C21 C22 H22 120.0 . . ?
C22 C23 C24 120.9(7) . . ?
C22 C23 H23 119.6 . . ?
C24 C23 H23 119.6 . . ?
C23 C24 C25 119.2(7) . . ?
C23 C24 H24 120.4 . . ?
C25 C24 H24 120.4 . . ?
C24 C25 C20 120.7(7) . . ?
C24 C25 H25 119.7 . . ?
C20 C25 H25 119.7 . . ?
C32 P2 C38 105.1(3) . . ?
C32 P2 C26 105.2(3) . . ?
C38 P2 C26 103.7(3) . . ?
C32 P2 Cu1 109.6(2) . . ?
C38 P2 Cu1 115.50(19) . . ?
C26 P2 Cu1 116.59(19) . . ?
C27 C26 C31 117.8(6) . . ?
C27 C26 P2 119.0(5) . . ?
C31 C26 P2 123.2(5) . . ?
C28 C27 C26 121.2(7) . . ?
C28 C27 H27 119.4 . . ?
C26 C27 H27 119.4 . . ?
C29 C28 C27 120.6(7) . . ?
C29 C28 H28 119.7 . . ?
C27 C28 H28 119.7 . . ?
C28 C29 C30 119.6(8) . . ?
C28 C29 H29 120.2 . . ?
C30 C29 H29 120.2 . . ?
C29 C30 C31 120.3(8) . . ?
C29 C30 H30 119.9 . . ?
C31 C30 H30 119.9 . . ?
C30 C31 C26 120.4(8) . . ?
C30 C31 H31 119.8 . . ?
C26 C31 H31 119.8 . . ?
C33 C32 C37 117.8(6) . . ?
C33 C32 P2 124.6(5) . . ?
C37 C32 P2 117.5(5) . . ?
C32 C33 C34 121.3(8) . . ?
C32 C33 H33 119.3 . . ?
C34 C33 H33 119.3 . . ?
C33 C34 C35 118.8(9) . . ?
C33 C34 H34 120.6 . . ?
C35 C34 H34 120.6 . . ?
C36 C35 C34 121.1(8) . . ?
C36 C35 H35 119.4 . . ?
C34 C35 H35 119.4 . . ?
C35 C36 C37 119.9(9) . . ?
C35 C36 H36 120.0 . . ?
C37 C36 H36 120.0 . . ?
C32 C37 C36 121.0(8) . . ?
C32 C37 H37 119.5 . . ?
C36 C37 H37 119.5 . . ?
C39 C38 C43 118.0(6) . . ?
C39 C38 P2 123.8(5) . . ?
C43 C38 P2 118.2(5) . . ?
C38 C39 C40 120.1(6) . . ?
C38 C39 H39 119.9 . . ?
C40 C39 H39 119.9 . . ?
C41 C40 C39 120.3(7) . . ?
C41 C40 H40 119.8 . . ?
C39 C40 H40 119.8 . . ?
C40 C41 C42 119.3(7) . . ?
C40 C41 H41 120.3 . . ?
C42 C41 H41 120.3 . . ?
C43 C42 C41 120.9(7) . . ?
C43 C42 H42 119.6 . . ?
C41 C42 H42 119.6 . . ?
C42 C43 C38 121.4(7) . . ?
C42 C43 H43 119.3 . . ?
C38 C43 H43 119.3 . . ?
N2 Cu2 P4 117.62(16) . . ?
N2 Cu2 P3 113.94(16) . . ?
P4 Cu2 P3 128.43(6) . . ?
C44 N2 S2 112.9(4) . . ?
C44 N2 Cu2 113.5(4) . . ?
S2 N2 Cu2 132.7(3) . . ?
O4 C44 N2 123.2(7) . . ?
O4 C44 C45 124.6(7) . . ?
N2 C44 C45 112.1(6) . . ?
C50 C45 C46 119.3(7) . . ?
C50 C45 C44 111.4(6) . . ?
C46 C45 C44 129.3(7) . . ?
C47 C46 C45 119.4(9) . . ?
C47 C46 H46 120.3 . . ?
C45 C46 H46 120.3 . . ?
C46 C47 C48 121.8(9) . . ?
C46 C47 H47 119.1 . . ?
C48 C47 H47 119.1 . . ?
C47 C48 C49 121.0(9) . . ?
C47 C48 H48 119.5 . . ?
C49 C48 H48 119.5 . . ?
C50 C49 C48 116.9(8) . . ?
C50 C49 H49 121.6 . . ?
C48 C49 H49 121.6 . . ?
C45 C50 C49 121.6(7) . . ?
C45 C50 S2 107.9(5) . . ?
C49 C50 S2 130.5(6) . . ?
O6 S2 O5 116.1(3) . . ?
O6 S2 N2 110.9(3) . . ?
O5 S2 N2 111.3(3) . . ?
O6 S2 C50 110.0(3) . . ?
O5 S2 C50 111.1(3) . . ?
N2 S2 C50 95.6(3) . . ?
C63 P3 C57 105.2(3) . . ?
C63 P3 C51 103.7(3) . . ?
C57 P3 C51 103.4(3) . . ?
C63 P3 Cu2 112.6(2) . . ?
C57 P3 Cu2 113.0(2) . . ?
C51 P3 Cu2 117.7(2) . . ?
C52 C51 C56 118.6(6) . . ?
C52 C51 P3 122.0(5) . . ?
C56 C51 P3 119.3(5) . . ?
C51 C52 C53 120.1(6) . . ?
C51 C52 H52 120.0 . . ?
C53 C52 H52 120.0 . . ?
C54 C53 C52 119.5(7) . . ?
C54 C53 H53 120.3 . . ?
C52 C53 H53 120.3 . . ?
C55 C54 C53 120.1(6) . . ?
C55 C54 H54 120.0 . . ?
C53 C54 H54 120.0 . . ?
C54 C55 C56 120.9(6) . . ?
C54 C55 H55 119.5 . . ?
C56 C55 H55 119.5 . . ?
C55 C56 C51 120.8(6) . . ?
C55 C56 H56 119.6 . . ?
C51 C56 H56 119.6 . . ?
C58 C57 C62 118.7(6) . . ?
C58 C57 P3 117.0(5) . . ?
C62 C57 P3 124.3(6) . . ?
C57 C58 C59 120.7(8) . . ?
C57 C58 H58 119.6 . . ?
C59 C58 H58 119.6 . . ?
C60 C59 C58 119.3(9) . . ?
C60 C59 H59 120.4 . . ?
C58 C59 H59 120.4 . . ?
C61 C60 C59 120.3(8) . . ?
C61 C60 H60 119.9 . . ?
C59 C60 H60 119.9 . . ?
C60 C61 C62 121.5(8) . . ?
C60 C61 H61 119.2 . . ?
C62 C61 H61 119.2 . . ?
C61 C62 C57 119.4(8) . . ?
C61 C62 H62 120.3 . . ?
C57 C62 H62 120.3 . . ?
C64 C63 C68 117.8(6) . . ?
C64 C63 P3 123.8(5) . . ?
C68 C63 P3 118.3(5) . . ?
C63 C64 C65 120.9(7) . . ?
C63 C64 H64 119.5 . . ?
C65 C64 H64 119.5 . . ?
C66 C65 C64 120.1(7) . . ?
C66 C65 H65 119.9 . . ?
C64 C65 H65 119.9 . . ?
C65 C66 C67 120.4(8) . . ?
C65 C66 H66 119.8 . . ?
C67 C66 H66 119.8 . . ?
C66 C67 C68 119.9(7) . . ?
C66 C67 H67 120.1 . . ?
C68 C67 H67 120.1 . . ?
C67 C68 C63 120.8(7) . . ?
C67 C68 H68 119.6 . . ?
C63 C68 H68 119.6 . . ?
C81 P4 C75 104.0(3) . . ?
C81 P4 C69 104.3(3) . . ?
C75 P4 C69 103.5(3) . . ?
C81 P4 Cu2 112.3(2) . . ?
C75 P4 Cu2 113.4(2) . . ?
C69 P4 Cu2 117.9(2) . . ?
C70 C69 C74 117.6(6) . . ?
C70 C69 P4 118.8(5) . . ?
C74 C69 P4 123.6(5) . . ?
C71 C70 C69 121.4(7) . . ?
C71 C70 H70 119.3 . . ?
C69 C70 H70 119.3 . . ?
C70 C71 C72 120.1(8) . . ?
C70 C71 H71 119.9 . . ?
C72 C71 H71 119.9 . . ?
C73 C72 C71 119.1(8) . . ?
C73 C72 H72 120.5 . . ?
C71 C72 H72 120.5 . . ?
C72 C73 C74 121.4(8) . . ?
C72 C73 H73 119.3 . . ?
C74 C73 H73 119.3 . . ?
C73 C74 C69 120.4(8) . . ?
C73 C74 H74 119.8 . . ?
C69 C74 H74 119.8 . . ?
C76 C75 C80 117.9(6) . . ?
C76 C75 P4 123.4(5) . . ?
C80 C75 P4 118.7(5) . . ?
C75 C76 C77 120.2(8) . . ?
C75 C76 H76 119.9 . . ?
C77 C76 H76 119.9 . . ?
C78 C77 C76 119.7(9) . . ?
C78 C77 H77 120.2 . . ?
C76 C77 H77 120.2 . . ?
C79 C78 C77 120.8(8) . . ?
C79 C78 H78 119.6 . . ?
C77 C78 H78 119.6 . . ?
C78 C79 C80 119.9(7) . . ?
C78 C79 H79 120.1 . . ?
C80 C79 H79 120.1 . . ?
C79 C80 C75 121.4(7) . . ?
C79 C80 H80 119.3 . . ?
C75 C80 H80 119.3 . . ?
C82 C81 C86 118.1(6) . . ?
C82 C81 P4 118.4(5) . . ?
C86 C81 P4 123.4(5) . . ?
C81 C82 C83 121.9(7) . . ?
C81 C82 H82 119.0 . . ?
C83 C82 H82 119.0 . . ?
C84 C83 C82 119.6(9) . . ?
C84 C83 H83 120.2 . . ?
C82 C83 H83 120.2 . . ?
C83 C84 C85 120.9(8) . . ?
C83 C84 H84 119.6 . . ?
C85 C84 H84 119.6 . . ?
C84 C85 C86 119.9(7) . . ?
C84 C85 H85 120.0 . . ?
C86 C85 H85 120.0 . . ?
C85 C86 C81 119.5(7) . . ?
C85 C86 H86 120.3 . . ?
C81 C86 H86 120.3 . . ?
Cl1 C91 Cl2 114.0(6) . . ?
Cl3A C91 Cl1 108.5(16) . . ?
Cl3A C91 Cl2 109.4(15) . . ?
Cl3B C91 Cl1 101.2(15) . . ?
Cl3B C91 Cl2 100.2(14) . . ?
Cl5A C92A Cl4 112.5(15) . . ?
Cl6A C92A Cl4 120.4(15) . . ?
Cl6A C92A Cl5A 119.7(17) . . ?
Cl4 C92B Cl5B 111.9(17) . . ?
Cl4 C92B Cl6B 107.4(15) . . ?
Cl5B C92B Cl6B 113.1(18) . . ?

loop_
_geom_bond_atom_site_label_1
_geom_bond_atom_site_label_2
_geom_bond_distance
_geom_bond_site_symmetry_2
_geom_bond_publ_flag
Cu1 N1 1.976(5) . ?
Cu1 P2 2.2375(16) . ?
Cu1 P1 2.2472(16) . ?
N1 C1 1.371(8) . ?
N1 S1 1.621(5) . ?
C1 O1 1.231(7) . ?
C1 C2 1.477(9) . ?
C2 C7 1.378(9) . ?
C2 C3 1.406(10) . ?
C3 C4 1.383(12) . ?
C3 H3 0.9300 . ?
C4 C5 1.388(13) . ?
C4 H4 0.9300 . ?
C5 C6 1.372(12) . ?
C5 H5 0.9300 . ?
C6 C7 1.387(9) . ?
C6 H6 0.9300 . ?
C7 S1 1.747(7) . ?
S1 O2 1.422(5) . ?
S1 O3 1.437(5) . ?
P1 C8 1.820(6) . ?
P1 C14 1.823(6) . ?
P1 C20 1.823(6) . ?
C8 C13 1.378(10) . ?
C8 C9 1.402(9) . ?
C9 C10 1.398(10) . ?
C9 H9 0.9300 . ?
C10 C11 1.357(12) . ?
C10 H10 0.9300 . ?
C11 C12 1.336(13) . ?
C11 H11 0.9300 . ?
C12 C13 1.404(11) . ?
C12 H12 0.9300 . ?
C13 H13 0.9300 . ?
C14 C19 1.371(9) . ?
C14 C15 1.374(9) . ?
C15 C16 1.385(10) . ?
C15 H15 0.9300 . ?
C16 C17 1.330(11) . ?
C16 H16 0.9300 . ?
C17 C18 1.353(12) . ?
C17 H17 0.9300 . ?
C18 C19 1.408(10) . ?
C18 H18 0.9300 . ?
C19 H19 0.9300 . ?
C20 C21 1.375(8) . ?
C20 C25 1.398(8) . ?
C21 C22 1.376(10) . ?
C21 H21 0.9300 . ?
C22 C23 1.361(11) . ?
C22 H22 0.9300 . ?
C23 C24 1.374(11) . ?
C23 H23 0.9300 . ?
C24 C25 1.378(10) . ?
C24 H24 0.9300 . ?
C25 H25 0.9300 . ?
P2 C32 1.815(6) . ?
P2 C38 1.818(6) . ?
P2 C26 1.822(6) . ?
C26 C27 1.381(9) . ?
C26 C31 1.390(9) . ?
C27 C28 1.372(10) . ?
C27 H27 0.9300 . ?
C28 C29 1.361(12) . ?
C28 H28 0.9300 . ?
C29 C30 1.369(13) . ?
C29 H29 0.9300 . ?
C30 C31 1.384(11) . ?
C30 H30 0.9300 . ?
C31 H31 0.9300 . ?
C32 C33 1.366(9) . ?
C32 C37 1.385(9) . ?
C33 C34 1.383(11) . ?
C33 H33 0.9300 . ?
C34 C35 1.386(15) . ?
C34 H34 0.9300 . ?
C35 C36 1.323(14) . ?
C35 H35 0.9300 . ?
C36 C37 1.387(11) . ?
C36 H36 0.9300 . ?
C37 H37 0.9300 . ?
C38 C39 1.384(8) . ?
C38 C43 1.394(8) . ?
C39 C40 1.415(10) . ?
C39 H39 0.9300 . ?
C40 C41 1.359(10) . ?
C40 H40 0.9300 . ?
C41 C42 1.384(10) . ?
C41 H41 0.9300 . ?
C42 C43 1.360(9) . ?
C42 H42 0.9300 . ?
C43 H43 0.9300 . ?
Cu2 N2 2.012(5) . ?
Cu2 P4 2.2441(16) . ?
Cu2 P3 2.2591(17) . ?
N2 C44 1.344(8) . ?
N2 S2 1.620(5) . ?
C44 O4 1.227(8) . ?
C44 C45 1.494(10) . ?
C45 C50 1.372(9) . ?
C45 C46 1.380(10) . ?
C46 C47 1.325(14) . ?
C46 H46 0.9300 . ?
C47 C48 1.356(14) . ?
C47 H47 0.9300 . ?
C48 C49 1.383(12) . ?
C48 H48 0.9300 . ?
C49 C50 1.374(9) . ?
C49 H49 0.9300 . ?
C50 S2 1.756(6) . ?
S2 O6 1.434(5) . ?
S2 O5 1.440(5) . ?
P3 C63 1.817(7) . ?
P3 C57 1.823(6) . ?
P3 C51 1.830(6) . ?
C51 C52 1.373(9) . ?
C51 C56 1.388(8) . ?
C52 C53 1.405(9) . ?
C52 H52 0.9300 . ?
C53 C54 1.378(9) . ?
C53 H53 0.9300 . ?
C54 C55 1.349(10) . ?
C54 H54 0.9300 . ?
C55 C56 1.368(9) . ?
C55 H55 0.9300 . ?
C56 H56 0.9300 . ?
C57 C58 1.379(10) . ?
C57 C62 1.392(9) . ?
C58 C59 1.391(10) . ?
C58 H58 0.9300 . ?
C59 C60 1.377(13) . ?
C59 H59 0.9300 . ?
C60 C61 1.342(13) . ?
C60 H60 0.9300 . ?
C61 C62 1.384(11) . ?
C61 H61 0.9300 . ?
C62 H62 0.9300 . ?
C63 C64 1.381(9) . ?
C63 C68 1.399(9) . ?
C64 C65 1.392(10) . ?
C64 H64 0.9300 . ?
C65 C66 1.358(11) . ?
C65 H65 0.9300 . ?
C66 C67 1.375(11) . ?
C66 H66 0.9300 . ?
C67 C68 1.383(10) . ?
C67 H67 0.9300 . ?
C68 H68 0.9300 . ?
P4 C81 1.811(6) . ?
P4 C75 1.819(6) . ?
P4 C69 1.823(6) . ?
C69 C70 1.380(9) . ?
C69 C74 1.384(9) . ?
C70 C71 1.366(10) . ?
C70 H70 0.9300 . ?
C71 C72 1.382(12) . ?
C71 H71 0.9300 . ?
C72 C73 1.344(12) . ?
C72 H72 0.9300 . ?
C73 C74 1.380(11) . ?
C73 H73 0.9300 . ?
C74 H74 0.9300 . ?
C75 C76 1.372(10) . ?
C75 C80 1.394(8) . ?
C76 C77 1.398(12) . ?
C76 H76 0.9300 . ?
C77 C78 1.366(13) . ?
C77 H77 0.9300 . ?
C78 C79 1.347(12) . ?
C78 H78 0.9300 . ?
C79 C80 1.367(10) . ?
C79 H79 0.9300 . ?
C80 H80 0.9300 . ?
C81 C82 1.374(10) . ?
C81 C86 1.395(9) . ?
C82 C83 1.384(11) . ?
C82 H82 0.9300 . ?
C83 C84 1.334(12) . ?
C83 H83 0.9300 . ?
C84 C85 1.384(12) . ?
C84 H84 0.9300 . ?
C85 C86 1.394(10) . ?
C85 H85 0.9300 . ?
C86 H86 0.9300 . ?
C91 Cl1 1.732(9) . ?
C91 Cl2 1.722(10) . ?
C91 Cl3A 1.709(14) . ?
C91 Cl3B 1.716(16) . ?
C92A Cl4 1.726(15) . ?
C92A Cl5A 1.722(15) . ?
C92A Cl6A 1.720(15) . ?
C92B Cl4 1.720(16) . ?
C92B Cl5B 1.722(16) . ?
C92B Cl6B 1.725(16) . ?

loop_
_geom_torsion_atom_site_label_1
_geom_torsion_atom_site_label_2
_geom_torsion_atom_site_label_3
_geom_torsion_atom_site_label_4
_geom_torsion
_geom_torsion_site_symmetry_1
_geom_torsion_site_symmetry_2
_geom_torsion_site_symmetry_3
_geom_torsion_site_symmetry_4
_geom_torsion_publ_flag
P2 Cu1 N1 C1 95.0(5) . . . . ?
P1 Cu1 N1 C1 -87.0(5) . . . . ?
P2 Cu1 N1 S1 -98.2(3) . . . . ?
P1 Cu1 N1 S1 79.7(3) . . . . ?
S1 N1 C1 O1 179.9(5) . . . . ?
Cu1 N1 C1 O1 -11.8(9) . . . . ?
S1 N1 C1 C2 -0.7(7) . . . . ?
Cu1 N1 C1 C2 167.6(4) . . . . ?
O1 C1 C2 C7 -179.5(7) . . . . ?
N1 C1 C2 C7 1.1(8) . . . . ?
O1 C1 C2 C3 -1.7(12) . . . . ?
N1 C1 C2 C3 178.8(6) . . . . ?
C7 C2 C3 C4 0.8(10) . . . . ?
C1 C2 C3 C4 -176.9(7) . . . . ?
C2 C3 C4 C5 -0.3(12) . . . . ?
C3 C4 C5 C6 0.1(13) . . . . ?
C4 C5 C6 C7 -0.4(12) . . . . ?
C3 C2 C7 C6 -1.1(10) . . . . ?
C1 C2 C7 C6 176.8(6) . . . . ?
C3 C2 C7 S1 -178.9(5) . . . . ?
C1 C2 C7 S1 -0.9(7) . . . . ?
C5 C6 C7 C2 0.9(10) . . . . ?
C5 C6 C7 S1 178.2(6) . . . . ?
C1 N1 S1 O2 -114.5(5) . . . . ?
Cu1 N1 S1 O2 77.6(4) . . . . ?
C1 N1 S1 O3 115.7(5) . . . . ?
Cu1 N1 S1 O3 -52.2(4) . . . . ?
C1 N1 S1 C7 0.1(5) . . . . ?
Cu1 N1 S1 C7 -167.8(3) . . . . ?
C2 C7 S1 O2 115.7(5) . . . . ?
C6 C7 S1 O2 -61.9(7) . . . . ?
C2 C7 S1 O3 -114.1(5) . . . . ?
C6 C7 S1 O3 68.3(7) . . . . ?
C2 C7 S1 N1 0.5(5) . . . . ?
C6 C7 S1 N1 -177.0(6) . . . . ?
N1 Cu1 P1 C8 133.0(3) . . . . ?
P2 Cu1 P1 C8 -49.4(3) . . . . ?
N1 Cu1 P1 C14 8.3(3) . . . . ?
P2 Cu1 P1 C14 -174.1(2) . . . . ?
N1 Cu1 P1 C20 -108.3(3) . . . . ?
P2 Cu1 P1 C20 69.3(2) . . . . ?
C14 P1 C8 C13 -15.3(7) . . . . ?
C20 P1 C8 C13 92.9(7) . . . . ?
Cu1 P1 C8 C13 -145.7(6) . . . . ?
C14 P1 C8 C9 165.2(5) . . . . ?
C20 P1 C8 C9 -86.6(5) . . . . ?
Cu1 P1 C8 C9 34.9(6) . . . . ?
C13 C8 C9 C10 -2.1(10) . . . . ?
P1 C8 C9 C10 177.4(5) . . . . ?
C8 C9 C10 C11 2.3(12) . . . . ?
C9 C10 C11 C12 0.0(15) . . . . ?
C10 C11 C12 C13 -2.5(17) . . . . ?
C9 C8 C13 C12 -0.3(13) . . . . ?
P1 C8 C13 C12 -179.8(7) . . . . ?
C11 C12 C13 C8 2.7(16) . . . . ?
C8 P1 C14 C19 -84.7(6) . . . . ?
C20 P1 C14 C19 166.7(5) . . . . ?
Cu1 P1 C14 C19 47.0(6) . . . . ?
C8 P1 C14 C15 96.5(6) . . . . ?
C20 P1 C14 C15 -12.0(6) . . . . ?
Cu1 P1 C14 C15 -131.8(5) . . . . ?
C19 C14 C15 C16 0.4(10) . . . . ?
P1 C14 C15 C16 179.2(6) . . . . ?
C14 C15 C16 C17 0.8(12) . . . . ?
C15 C16 C17 C18 -0.9(14) . . . . ?
C16 C17 C18 C19 -0.2(14) . . . . ?
C15 C14 C19 C18 -1.6(11) . . . . ?
P1 C14 C19 C18 179.6(6) . . . . ?
C17 C18 C19 C14 1.5(13) . . . . ?
C8 P1 C20 C21 -179.0(5) . . . . ?
C14 P1 C20 C21 -70.4(5) . . . . ?
Cu1 P1 C20 C21 53.8(5) . . . . ?
C8 P1 C20 C25 5.7(6) . . . . ?
C14 P1 C20 C25 114.3(5) . . . . ?
Cu1 P1 C20 C25 -121.5(5) . . . . ?
C25 C20 C21 C22 -1.1(10) . . . . ?
P1 C20 C21 C22 -176.7(6) . . . . ?
C20 C21 C22 C23 1.7(12) . . . . ?
C21 C22 C23 C24 -0.2(12) . . . . ?
C22 C23 C24 C25 -1.9(12) . . . . ?
C23 C24 C25 C20 2.4(11) . . . . ?
C21 C20 C25 C24 -0.9(10) . . . . ?
P1 C20 C25 C24 174.4(5) . . . . ?
N1 Cu1 P2 C32 -119.0(3) . . . . ?
P1 Cu1 P2 C32 63.4(2) . . . . ?
N1 Cu1 P2 C38 122.5(3) . . . . ?
P1 Cu1 P2 C38 -55.1(2) . . . . ?
N1 Cu1 P2 C26 0.3(3) . . . . ?
P1 Cu1 P2 C26 -177.3(2) . . . . ?
C32 P2 C26 C27 -179.0(5) . . . . ?
C38 P2 C26 C27 -68.8(5) . . . . ?
Cu1 P2 C26 C27 59.3(6) . . . . ?
C32 P2 C26 C31 2.5(7) . . . . ?
C38 P2 C26 C31 112.7(7) . . . . ?
Cu1 P2 C26 C31 -119.1(6) . . . . ?
C31 C26 C27 C28 -2.7(10) . . . . ?
P2 C26 C27 C28 178.8(5) . . . . ?
C26 C27 C28 C29 2.6(11) . . . . ?
C27 C28 C29 C30 -2.1(14) . . . . ?
C28 C29 C30 C31 1.8(17) . . . . ?
C29 C30 C31 C26 -2.0(17) . . . . ?
C27 C26 C31 C30 2.4(13) . . . . ?
P2 C26 C31 C30 -179.1(8) . . . . ?
C38 P2 C32 C33 -14.0(7) . . . . ?
C26 P2 C32 C33 95.2(7) . . . . ?
Cu1 P2 C32 C33 -138.8(6) . . . . ?
C38 P2 C32 C37 162.5(5) . . . . ?
C26 P2 C32 C37 -88.4(6) . . . . ?
Cu1 P2 C32 C37 37.7(6) . . . . ?
C37 C32 C33 C34 0.0(12) . . . . ?
P2 C32 C33 C34 176.4(7) . . . . ?
C32 C33 C34 C35 1.1(16) . . . . ?
C33 C34 C35 C36 -0.5(17) . . . . ?
C34 C35 C36 C37 -1.2(17) . . . . ?
C33 C32 C37 C36 -1.7(11) . . . . ?
P2 C32 C37 C36 -178.4(6) . . . . ?
C35 C36 C37 C32 2.4(14) . . . . ?
C32 P2 C38 C39 91.4(5) . . . . ?
C26 P2 C38 C39 -18.8(5) . . . . ?
Cu1 P2 C38 C39 -147.7(4) . . . . ?
C32 P2 C38 C43 -90.2(5) . . . . ?
C26 P2 C38 C43 159.6(4) . . . . ?
Cu1 P2 C38 C43 30.8(5) . . . . ?
C43 C38 C39 C40 0.1(9) . . . . ?
P2 C38 C39 C40 178.6(5) . . . . ?
C38 C39 C40 C41 0.2(10) . . . . ?
C39 C40 C41 C42 0.2(10) . . . . ?
C40 C41 C42 C43 -0.9(10) . . . . ?
C41 C42 C43 C38 1.4(10) . . . . ?
C39 C38 C43 C42 -0.9(9) . . . . ?
P2 C38 C43 C42 -179.5(5) . . . . ?
P4 Cu2 N2 C44 -91.1(5) . . . . ?
P3 Cu2 N2 C44 87.9(5) . . . . ?
P4 Cu2 N2 S2 100.7(4) . . . . ?
P3 Cu2 N2 S2 -80.3(4) . . . . ?
S2 N2 C44 O4 179.6(6) . . . . ?
Cu2 N2 C44 O4 8.9(9) . . . . ?
S2 N2 C44 C45 -0.4(7) . . . . ?
Cu2 N2 C44 C45 -171.1(4) . . . . ?
O4 C44 C45 C50 -179.7(7) . . . . ?
N2 C44 C45 C50 0.3(8) . . . . ?
O4 C44 C45 C46 1.6(12) . . . . ?
N2 C44 C45 C46 -178.4(7) . . . . ?
C50 C45 C46 C47 -0.3(12) . . . . ?
C44 C45 C46 C47 178.3(8) . . . . ?
C45 C46 C47 C48 1.3(15) . . . . ?
C46 C47 C48 C49 -1.9(16) . . . . ?
C47 C48 C49 C50 1.3(13) . . . . ?
C46 C45 C50 C49 -0.2(10) . . . . ?
C44 C45 C50 C49 -179.0(6) . . . . ?
C46 C45 C50 S2 178.8(6) . . . . ?
C44 C45 C50 S2 0.0(7) . . . . ?
C48 C49 C50 C45 -0.3(11) . . . . ?
C48 C49 C50 S2 -179.0(6) . . . . ?
C44 N2 S2 O6 114.3(5) . . . . ?
Cu2 N2 S2 O6 -77.4(5) . . . . ?
C44 N2 S2 O5 -114.9(5) . . . . ?
Cu2 N2 S2 O5 53.4(5) . . . . ?
C44 N2 S2 C50 0.4(5) . . . . ?
Cu2 N2 S2 C50 168.7(4) . . . . ?
C45 C50 S2 O6 -114.8(5) . . . . ?
C49 C50 S2 O6 64.1(7) . . . . ?
C45 C50 S2 O5 115.2(5) . . . . ?
C49 C50 S2 O5 -65.9(7) . . . . ?
C45 C50 S2 N2 -0.2(5) . . . . ?
C49 C50 S2 N2 178.7(7) . . . . ?
N2 Cu2 P3 C63 115.6(3) . . . . ?
P4 Cu2 P3 C63 -65.6(2) . . . . ?
N2 Cu2 P3 C57 -3.5(3) . . . . ?
P4 Cu2 P3 C57 175.4(2) . . . . ?
N2 Cu2 P3 C51 -123.9(3) . . . . ?
P4 Cu2 P3 C51 54.9(3) . . . . ?
C63 P3 C51 C52 -90.6(6) . . . . ?
C57 P3 C51 C52 18.9(7) . . . . ?
Cu2 P3 C51 C52 144.3(5) . . . . ?
C63 P3 C51 C56 90.1(6) . . . . ?
C57 P3 C51 C56 -160.3(6) . . . . ?
Cu2 P3 C51 C56 -35.0(6) . . . . ?
C56 C51 C52 C53 0.8(11) . . . . ?
P3 C51 C52 C53 -178.4(5) . . . . ?
C51 C52 C53 C54 -0.5(11) . . . . ?
C52 C53 C54 C55 -0.9(12) . . . . ?
C53 C54 C55 C56 1.9(12) . . . . ?
C54 C55 C56 C51 -1.6(11) . . . . ?
C52 C51 C56 C55 0.2(10) . . . . ?
P3 C51 C56 C55 179.5(6) . . . . ?
C63 P3 C57 C58 -169.3(5) . . . . ?
C51 P3 C57 C58 82.3(5) . . . . ?
Cu2 P3 C57 C58 -46.0(5) . . . . ?
C63 P3 C57 C62 12.4(6) . . . . ?
C51 P3 C57 C62 -96.0(6) . . . . ?
Cu2 P3 C57 C62 135.7(5) . . . . ?
C62 C57 C58 C59 -1.5(10) . . . . ?
P3 C57 C58 C59 -180.0(5) . . . . ?
C57 C58 C59 C60 -0.4(11) . . . . ?
C58 C59 C60 C61 1.1(13) . . . . ?
C59 C60 C61 C62 0.2(14) . . . . ?
C60 C61 C62 C57 -2.2(12) . . . . ?
C58 C57 C62 C61 2.8(10) . . . . ?
P3 C57 C62 C61 -178.9(6) . . . . ?
C57 P3 C63 C64 -115.8(6) . . . . ?
C51 P3 C63 C64 -7.6(6) . . . . ?
Cu2 P3 C63 C64 120.7(5) . . . . ?
C57 P3 C63 C68 67.1(5) . . . . ?
C51 P3 C63 C68 175.3(5) . . . . ?
Cu2 P3 C63 C68 -56.4(5) . . . . ?
C68 C63 C64 C65 1.6(10) . . . . ?
P3 C63 C64 C65 -175.5(6) . . . . ?
C63 C64 C65 C66 -2.2(12) . . . . ?
C64 C65 C66 C67 1.4(13) . . . . ?
C65 C66 C67 C68 -0.1(12) . . . . ?
C66 C67 C68 C63 -0.5(11) . . . . ?
C64 C63 C68 C67 -0.3(10) . . . . ?
P3 C63 C68 C67 177.0(6) . . . . ?
N2 Cu2 P4 C81 121.2(3) . . . . ?
P3 Cu2 P4 C81 -57.6(2) . . . . ?
N2 Cu2 P4 C75 -121.2(3) . . . . ?
P3 Cu2 P4 C75 59.9(2) . . . . ?
N2 Cu2 P4 C69 -0.1(3) . . . . ?
P3 Cu2 P4 C69 -178.9(2) . . . . ?
C81 P4 C69 C70 -172.9(5) . . . . ?
C75 P4 C69 C70 78.5(5) . . . . ?
Cu2 P4 C69 C70 -47.6(6) . . . . ?
C81 P4 C69 C74 8.0(6) . . . . ?
C75 P4 C69 C74 -100.5(6) . . . . ?
Cu2 P4 C69 C74 133.3(5) . . . . ?
C74 C69 C70 C71 3.1(10) . . . . ?
P4 C69 C70 C71 -176.0(6) . . . . ?
C69 C70 C71 C72 -2.5(11) . . . . ?
C70 C71 C72 C73 0.8(12) . . . . ?
C71 C72 C73 C74 0.1(13) . . . . ?
C72 C73 C74 C69 0.6(13) . . . . ?
C70 C69 C74 C73 -2.2(10) . . . . ?
P4 C69 C74 C73 176.9(6) . . . . ?
C81 P4 C75 C76 -103.3(7) . . . . ?
C69 P4 C75 C76 5.4(8) . . . . ?
Cu2 P4 C75 C76 134.4(7) . . . . ?
C81 P4 C75 C80 77.8(5) . . . . ?
C69 P4 C75 C80 -173.5(5) . . . . ?
Cu2 P4 C75 C80 -44.5(5) . . . . ?
C80 C75 C76 C77 0.5(15) . . . . ?
P4 C75 C76 C77 -178.4(10) . . . . ?
C75 C76 C77 C78 -3(2) . . . . ?
C76 C77 C78 C79 3(2) . . . . ?
C77 C78 C79 C80 -0.8(17) . . . . ?
C78 C79 C80 C75 -1.5(12) . . . . ?
C76 C75 C80 C79 1.7(11) . . . . ?
P4 C75 C80 C79 -179.4(5) . . . . ?
C75 P4 C81 C82 -161.0(6) . . . . ?
C69 P4 C81 C82 90.9(6) . . . . ?
Cu2 P4 C81 C82 -38.0(6) . . . . ?
C75 P4 C81 C86 16.9(6) . . . . ?
C69 P4 C81 C86 -91.3(6) . . . . ?
Cu2 P4 C81 C86 139.9(5) . . . . ?
C86 C81 C82 C83 0.2(12) . . . . ?
P4 C81 C82 C83 178.1(7) . . . . ?
C81 C82 C83 C84 -1.5(14) . . . . ?
C82 C83 C84 C85 1.9(14) . . . . ?
C83 C84 C85 C86 -0.8(13) . . . . ?
C84 C85 C86 C81 -0.5(11) . . . . ?
C82 C81 C86 C85 0.8(10) . . . . ?
P4 C81 C86 C85 -177.0(5) . . . . ?
